data_7059930
loop_
_publ_author_name
'Todorov, Petar'
'Georgieva, Stela'
'Peneva, Petia'
'Rusew, Rusi'
'Shivachev, Boris'
'Georgiev, Anton'

_publ_section_title
;
 Experimental and theoretical study of bidirectional photoswitching
 behavior of 5,5&#x2032;-diphenylhydantoin Schiff bases: synthesis,
 crystal structure and kinetic approaches
;
_journal_issue 35
_journal_name_full 'New Journal of Chemistry'
_journal_page_first 15081
_journal_page_last 15099
_journal_paper_doi 10.1039/D0NJ03301D
_journal_volume 44
_journal_year 2020
_chemical_formula_moiety 'C22 H16 N4 O4'
_chemical_formula_sum 'C22 H16 N4 O4'
_chemical_formula_weight 400.39
_space_group_crystal_system monoclinic
_space_group_IT_number 14
_space_group_name_Hall '-P 2ybc'
_space_group_name_H-M_alt 'P 1 21/c 1'
_atom_sites_solution_hydrogens mixed
_atom_sites_solution_primary direct
_audit_creation_date 2019-07-05
_audit_creation_method
;
Olex2 1.2
(compiled 2018.05.29 svn.r3508 for OlexSys, GUI svn.r5506)
;
_audit_update_record
;
2020-06-23 deposited with the CCDC.	2020-08-03 downloaded from the CCDC.
;
_cell_angle_alpha 90
_cell_angle_beta 100.902(5)
_cell_angle_gamma 90
_cell_formula_units_Z 4
_cell_length_a 9.5170(5)
_cell_length_b 10.8616(7)
_cell_length_c 18.5972(10)
_cell_measurement_reflns_used 4547
_cell_measurement_temperature 290
_cell_measurement_theta_max 27.3740
_cell_measurement_theta_min 3.6910
_cell_volume 1887.69(19)
_computing_cell_refinement 'CrysAlisPro 1.171.38.46 (Rigaku OD, 2015)'
_computing_data_collection 'CrysAlisPro 1.171.38.46 (Rigaku OD, 2015)'
_computing_data_reduction 'CrysAlisPro 1.171.38.46 (Rigaku OD, 2015)'
_computing_molecular_graphics 'Olex2 (Dolomanov et al., 2009)'
_computing_publication_material 'Olex2 (Dolomanov et al., 2009)'
_computing_structure_refinement 'ShelXL (Sheldrick, 2015)'
_computing_structure_solution 'ShelXS (Sheldrick, 2008)'
_diffrn_ambient_temperature 290
_diffrn_detector 'CCD plate'
_diffrn_detector_area_resol_mean 10.3974
_diffrn_detector_type Atlas
_diffrn_measured_fraction_theta_full 0.997
_diffrn_measured_fraction_theta_max 0.844
_diffrn_measurement_details
;
List of Runs (angles in degrees, time in seconds):

  # Type    Start    End  Width  t~exp~   \w     \q     \k     \f   Frames
#--------------------------------------------------------------------------
  1  \w    -19.00  44.00   1.00   19.00    --    7.52  77.00 -30.00   63
  2  \w    -22.00  49.00   1.00   19.00    --    7.52  77.00-180.00   71
  3  \w    -16.00  25.00   1.00   19.00    --    7.52 -99.00  90.00   41
  4  \w    -18.00   9.00   1.00   19.00    --   -8.15 -99.00   0.00   27
  5  \w    -16.00  11.00   1.00   19.00    --   -8.15 -99.00  60.00   27
;
_diffrn_measurement_device 'four-circle diffractometer'
_diffrn_measurement_device_type 'SuperNova, Dual, Cu at zero, Atlas'
_diffrn_measurement_method '\w scans'
_diffrn_orient_matrix_type 'CrysAlisPro convention (1999,Acta A55,543-557)'
_diffrn_orient_matrix_UB_11 -0.0258391000
_diffrn_orient_matrix_UB_12 0.0519767000
_diffrn_orient_matrix_UB_13 -0.0215026000
_diffrn_orient_matrix_UB_21 0.0588621000
_diffrn_orient_matrix_UB_22 -0.0040930000
_diffrn_orient_matrix_UB_23 -0.0183060000
_diffrn_orient_matrix_UB_31 -0.0404524000
_diffrn_orient_matrix_UB_32 -0.0391670000
_diffrn_orient_matrix_UB_33 -0.0267096000
_diffrn_radiation_monochromator mirror
_diffrn_radiation_probe x-ray
_diffrn_radiation_type MoK\a
_diffrn_radiation_wavelength 0.71073
_diffrn_reflns_av_R_equivalents 0.0291
_diffrn_reflns_av_unetI/netI 0.0311
_diffrn_reflns_Laue_measured_fraction_full 0.997
_diffrn_reflns_Laue_measured_fraction_max 0.844
_diffrn_reflns_limit_h_max 12
_diffrn_reflns_limit_h_min -10
_diffrn_reflns_limit_k_max 12
_diffrn_reflns_limit_k_min -9
_diffrn_reflns_limit_l_max 24
_diffrn_reflns_limit_l_min -23
_diffrn_reflns_number 11248
_diffrn_reflns_point_group_measured_fraction_full 0.997
_diffrn_reflns_point_group_measured_fraction_max 0.844
_diffrn_reflns_theta_full 25.242
_diffrn_reflns_theta_max 28.400
_diffrn_reflns_theta_min 2.809
_diffrn_source 'micro-focus sealed X-ray tube'
_diffrn_source_type 'SuperNova (Mo) X-ray Source'
_exptl_absorpt_coefficient_mu 0.100
_exptl_absorpt_correction_T_max 1.00000
_exptl_absorpt_correction_T_min 0.31242
_exptl_absorpt_correction_type multi-scan
_exptl_absorpt_process_details
;
CrysAlisPro 1.171.38.46 (Rigaku Oxford Diffraction, 2015)
Empirical absorption correction using spherical harmonics,
 implemented in SCALE3 ABSPACK scaling algorithm.
;
_exptl_crystal_colour colourless
_exptl_crystal_colour_primary colourless
_exptl_crystal_density_diffrn 1.409
_exptl_crystal_description block
_exptl_crystal_F_000 832
_exptl_crystal_size_max 0.3
_exptl_crystal_size_mid 0.2
_exptl_crystal_size_min 0.2
_refine_diff_density_max 0.141
_refine_diff_density_min -0.199
_refine_diff_density_rms 0.039
_refine_ls_extinction_method none
_refine_ls_goodness_of_fit_ref 1.043
_refine_ls_hydrogen_treatment mixed
_refine_ls_matrix_type full
_refine_ls_number_parameters 275
_refine_ls_number_reflns 4009
_refine_ls_number_restraints 0
_refine_ls_restrained_S_all 1.043
_refine_ls_R_factor_all 0.0713
_refine_ls_R_factor_gt 0.0471
_refine_ls_shift/su_max 0.001
_refine_ls_shift/su_mean 0.000
_refine_ls_structure_factor_coef Fsqd
_refine_ls_weighting_details 'w=1/[\s^2^(Fo^2^)+(0.0493P)^2^+0.5121P] where P=(Fo^2^+2Fc^2^)/3'
_refine_ls_weighting_scheme calc
_refine_ls_wR_factor_gt 0.1112
_refine_ls_wR_factor_ref 0.1250
_reflns_Friedel_coverage 0.000
_reflns_number_gt 2847
_reflns_number_total 4009
_reflns_threshold_expression 'I > 2\s(I)'
_cod_data_source_file d0nj03301d2.cif
_cod_data_source_block exp_522
_cod_depositor_comments 'Adding full bibliography for 7059930--7059932.cif.'
_cod_original_cell_volume 1887.70(19)
_cod_database_code 7059930
_shelx_shelxl_version_number 2016/6
_chemical_oxdiff_formula 'C30 H30 N4 O4'
_chemical_oxdiff_usercomment 'SB3-ph Petya'
_shelx_space_group_comment
;
The symmetry employed for this shelxl refinement is uniquely defined
by the following loop, which should always be used as a source of
symmetry information in preference to the above space-group names.
They are only intended as comments.
;
_shelx_estimated_absorpt_t_max 0.980
_shelx_estimated_absorpt_t_min 0.971
_reflns_odcompleteness_completeness 99.80
_reflns_odcompleteness_iscentric 1
_reflns_odcompleteness_theta 24.97
_olex2_refinement_description
;
1. Fixed Uiso
 At 1.2 times of:
  All C(H) groups
2.a Aromatic/amide H refined with riding coordinates:
 C12(H12), C13(H13), C10(H10), C9(H9), C5A(H5A), C16(H16), C9A(H9A), C7(H7),
 C5(H5), C6A(H6A), C15(H15), C8(H8), C7A(H7A), C6(H6), C8A(H8A)
;
_olex2_date_sample_data_collection 2019-05-14
_olex2_submission_special_instructions 'No special instructions were received'
_oxdiff_exptl_absorpt_empirical_details
;
Empirical correction (ABSPACK) includes:
- Absorption correction using spherical harmonics
- Frame scaling
;
_oxdiff_exptl_absorpt_empirical_full_max 2.224
_oxdiff_exptl_absorpt_empirical_full_min 0.525

loop_
_space_group_symop_operation_xyz
'x, y, z'
'-x, y+1/2, -z+1/2'
'-x, -y, -z'
'x, -y-1/2, z-1/2'

loop_
_atom_site_label
_atom_site_type_symbol
_atom_site_fract_x
_atom_site_fract_y
_atom_site_fract_z
_atom_site_U_iso_or_equiv
_atom_site_adp_type
_atom_site_occupancy
_atom_site_site_symmetry_order
_atom_site_calc_flag
_atom_site_refinement_flags_posn
_atom_site_refinement_flags_adp
_atom_site_refinement_flags_occupancy
_atom_site_disorder_assembly
_atom_site_disorder_group
O2 O 0.47595(13) 0.41527(11) 0.32542(7) 0.0477(3) Uani 1 1 d . . . . .
N2 N 0.67017(14) 0.31402(14) 0.29580(8) 0.0430(4) Uani 1 1 d . . . . .
N1 N 0.56361(15) 0.16690(16) 0.22414(9) 0.0462(4) Uani 1 1 d . . . . .
O1 O 0.80893(13) 0.17056(14) 0.24616(8) 0.0613(4) Uani 1 1 d . . . . .
N3 N 0.76888(16) 0.39280(15) 0.33680(9) 0.0477(4) Uani 1 1 d . . . . .
C3 C 0.44472(17) 0.23605(16) 0.24370(9) 0.0400(4) Uani 1 1 d . . . . .
N14 N 1.3104(2) 0.6983(2) 0.50122(10) 0.0637(5) Uani 1 1 d . . . . .
C4 C 0.35828(17) 0.15413(16) 0.28684(9) 0.0395(4) Uani 1 1 d . . . . .
C2 C 0.52695(18) 0.33436(16) 0.29364(9) 0.0396(4) Uani 1 1 d . . . . .
C12 C 0.9624(2) 0.56602(19) 0.41157(11) 0.0539(5) Uani 1 1 d . . . . .
H12 H 0.865587 0.585356 0.404788 0.065 Uiso 1 1 calc R . . . .
C4A C 0.35490(17) 0.29734(17) 0.17587(10) 0.0418(4) Uani 1 1 d . . . . .
C14 C 1.2044(2) 0.61402(19) 0.45975(10) 0.0510(5) Uani 1 1 d . . . . .
C13 C 1.0615(2) 0.6452(2) 0.44990(11) 0.0557(5) Uani 1 1 d . . . . .
H13 H 1.032967 0.718283 0.468846 0.067 Uiso 1 1 calc R . . . .
C10 C 0.9015(2) 0.3721(2) 0.34159(11) 0.0560(5) Uani 1 1 d . . . . .
H10 H 0.932356 0.303399 0.319103 0.067 Uiso 1 1 calc R . . . .
C1 C 0.69341(18) 0.21012(17) 0.25332(10) 0.0445(4) Uani 1 1 d . . . . .
C11 C 1.00515(19) 0.45748(19) 0.38286(10) 0.0492(5) Uani 1 1 d . . . . .
O14A O 1.43656(18) 0.66949(19) 0.51064(10) 0.0907(6) Uani 1 1 d . . . . .
C9 C 0.21171(19) 0.14161(18) 0.26819(10) 0.0479(5) Uani 1 1 d . . . . .
H9 H 0.160796 0.188102 0.229965 0.058 Uiso 1 1 calc R . . . .
C5A C 0.26126(19) 0.39279(18) 0.18263(10) 0.0477(4) Uani 1 1 d . . . . .
H5A H 0.250226 0.418719 0.228901 0.057 Uiso 1 1 calc R . . . .
C16 C 1.1502(2) 0.4299(2) 0.39305(11) 0.0572(5) Uani 1 1 d . . . . .
H16 H 1.179679 0.357907 0.373213 0.069 Uiso 1 1 calc R . . . .
C9A C 0.3671(2) 0.2596(2) 0.10626(11) 0.0540(5) Uani 1 1 d . . . . .
H9A H 0.428396 0.195103 0.100619 0.065 Uiso 1 1 calc R . . . .
C7 C 0.2129(2) -0.0079(2) 0.36220(11) 0.0584(5) Uani 1 1 d . . . . .
H7 H 0.164515 -0.063817 0.386530 0.070 Uiso 1 1 calc R . . . .
C5 C 0.4311(2) 0.0869(2) 0.34566(11) 0.0552(5) Uani 1 1 d . . . . .
H5 H 0.529500 0.096156 0.360096 0.066 Uiso 1 1 calc R . . . .
O14B O 1.2669(2) 0.79246(19) 0.52578(11) 0.0954(6) Uani 1 1 d . . . . .
C6A C 0.1844(2) 0.4495(2) 0.12113(11) 0.0578(5) Uani 1 1 d . . . . .
H6A H 0.123003 0.514127 0.126290 0.069 Uiso 1 1 calc R . . . .
C15 C 1.2511(2) 0.5078(2) 0.43218(11) 0.0582(5) Uani 1 1 d . . . . .
H15 H 1.348009 0.488758 0.439645 0.070 Uiso 1 1 calc R . . . .
C8 C 0.1397(2) 0.0608(2) 0.30568(11) 0.0553(5) Uani 1 1 d . . . . .
H8 H 0.040917 0.052966 0.292385 0.066 Uiso 1 1 calc R . . . .
C7A C 0.1979(2) 0.4113(2) 0.05253(12) 0.0634(6) Uani 1 1 d . . . . .
H7A H 0.145356 0.449486 0.011311 0.076 Uiso 1 1 calc R . . . .
C6 C 0.3587(2) 0.0065(2) 0.38284(12) 0.0628(6) Uani 1 1 d . . . . .
H6 H 0.408586 -0.038402 0.422107 0.075 Uiso 1 1 calc R . . . .
C8A C 0.2890(2) 0.3166(2) 0.04490(11) 0.0648(6) Uani 1 1 d . . . . .
H8A H 0.298447 0.290624 -0.001596 0.078 Uiso 1 1 calc R . . . .
H1 H 0.552(2) 0.099(2) 0.2030(11) 0.052(6) Uiso 1 1 d . . . . .

loop_
_atom_site_aniso_label
_atom_site_aniso_U_11
_atom_site_aniso_U_22
_atom_site_aniso_U_33
_atom_site_aniso_U_23
_atom_site_aniso_U_13
_atom_site_aniso_U_12
O2 0.0541(7) 0.0348(7) 0.0552(7) -0.0066(6) 0.0130(6) 0.0029(6)
N2 0.0408(8) 0.0343(9) 0.0534(9) -0.0042(7) 0.0082(6) -0.0026(6)
N1 0.0437(8) 0.0344(9) 0.0622(10) -0.0106(8) 0.0143(7) 0.0005(7)
O1 0.0448(7) 0.0548(9) 0.0868(10) -0.0100(8) 0.0191(7) 0.0061(6)
N3 0.0466(9) 0.0415(9) 0.0539(9) -0.0005(7) 0.0068(7) -0.0074(7)
C3 0.0405(9) 0.0318(10) 0.0489(10) -0.0049(8) 0.0114(7) 0.0012(7)
N14 0.0652(12) 0.0651(14) 0.0586(11) 0.0026(10) 0.0059(9) -0.0172(10)
C4 0.0438(9) 0.0306(10) 0.0453(9) -0.0046(8) 0.0111(7) 0.0006(7)
C2 0.0443(9) 0.0308(10) 0.0443(9) 0.0027(8) 0.0096(7) 0.0011(7)
C12 0.0450(10) 0.0527(13) 0.0624(12) 0.0025(10) 0.0062(9) 0.0009(9)
C4A 0.0418(9) 0.0354(10) 0.0493(10) -0.0004(8) 0.0113(7) -0.0056(7)
C14 0.0511(11) 0.0529(13) 0.0482(10) 0.0041(9) 0.0076(8) -0.0095(9)
C13 0.0568(12) 0.0476(13) 0.0613(12) -0.0010(10) 0.0079(9) 0.0006(9)
C10 0.0520(12) 0.0509(13) 0.0642(12) -0.0051(10) 0.0085(9) -0.0016(9)
C1 0.0451(10) 0.0358(11) 0.0541(10) 0.0018(8) 0.0135(8) 0.0008(8)
C11 0.0475(10) 0.0489(12) 0.0506(10) 0.0012(9) 0.0079(8) -0.0020(8)
O14A 0.0564(10) 0.1146(16) 0.0973(13) -0.0117(11) 0.0050(9) -0.0228(10)
C9 0.0445(10) 0.0493(12) 0.0496(10) 0.0028(9) 0.0080(8) -0.0014(8)
C5A 0.0489(10) 0.0456(12) 0.0494(10) 0.0005(9) 0.0116(8) 0.0011(8)
C16 0.0526(11) 0.0566(14) 0.0631(12) -0.0082(11) 0.0128(9) 0.0015(9)
C9A 0.0581(12) 0.0508(13) 0.0552(11) -0.0037(10) 0.0163(9) -0.0009(9)
C7 0.0648(13) 0.0528(14) 0.0635(12) 0.0056(10) 0.0269(10) -0.0043(10)
C5 0.0467(10) 0.0543(13) 0.0646(12) 0.0102(10) 0.0109(9) 0.0051(9)
O14B 0.1005(14) 0.0640(12) 0.1122(15) -0.0203(11) -0.0042(11) -0.0131(10)
C6A 0.0516(11) 0.0541(13) 0.0666(13) 0.0065(11) 0.0084(9) 0.0047(9)
C15 0.0433(10) 0.0686(15) 0.0626(12) -0.0016(11) 0.0101(9) -0.0010(10)
C8 0.0484(10) 0.0605(14) 0.0592(12) 0.0004(10) 0.0156(9) -0.0087(9)
C7A 0.0621(13) 0.0709(16) 0.0542(12) 0.0128(11) 0.0040(10) -0.0036(11)
C6 0.0671(13) 0.0599(15) 0.0625(13) 0.0182(11) 0.0156(10) 0.0093(11)
C8A 0.0754(14) 0.0737(17) 0.0462(11) -0.0008(11) 0.0137(10) -0.0046(12)

loop_
_atom_type_symbol
_atom_type_description
_atom_type_scat_dispersion_real
_atom_type_scat_dispersion_imag
_atom_type_scat_source
C C 0.0033 0.0016 'International Tables Vol C Tables 4.2.6.8 and 6.1.1.4'
H H 0.0000 0.0000 'International Tables Vol C Tables 4.2.6.8 and 6.1.1.4'
N N 0.0061 0.0033 'International Tables Vol C Tables 4.2.6.8 and 6.1.1.4'
O O 0.0106 0.0060 'International Tables Vol C Tables 4.2.6.8 and 6.1.1.4'

loop_
_geom_angle_atom_site_label_1
_geom_angle_atom_site_label_2
_geom_angle_atom_site_label_3
_geom_angle
_geom_angle_site_symmetry_1
_geom_angle_site_symmetry_3
_geom_angle_publ_flag
N3 N2 C1 129.49(14) . . ?
C2 N2 N3 118.80(15) . . ?
C2 N2 C1 111.71(14) . . ?
C3 N1 H1 122.5(14) . . ?
C1 N1 C3 114.73(16) . . ?
C1 N1 H1 121.9(14) . . ?
C10 N3 N2 119.38(17) . . ?
N1 C3 C4 110.42(14) . . ?
N1 C3 C2 100.29(13) . . ?
N1 C3 C4A 110.83(14) . . ?
C2 C3 C4 110.50(14) . . ?
C2 C3 C4A 109.72(14) . . ?
C4A C3 C4 114.21(13) . . ?
O14A N14 C14 118.3(2) . . ?
O14A N14 O14B 123.6(2) . . ?
O14B N14 C14 118.00(19) . . ?
C9 C4 C3 122.80(16) . . ?
C9 C4 C5 118.49(17) . . ?
C5 C4 C3 118.68(15) . . ?
O2 C2 N2 126.13(16) . . ?
O2 C2 C3 126.64(15) . . ?
N2 C2 C3 107.24(14) . . ?
C13 C12 H12 119.7 . . ?
C13 C12 C11 120.65(18) . . ?
C11 C12 H12 119.7 . . ?
C5A C4A C3 121.11(16) . . ?
C9A C4A C3 120.53(16) . . ?
C9A C4A C5A 118.36(17) . . ?
C13 C14 N14 118.6(2) . . ?
C15 C14 N14 118.84(18) . . ?
C15 C14 C13 122.54(18) . . ?
C12 C13 C14 118.6(2) . . ?
C12 C13 H13 120.7 . . ?
C14 C13 H13 120.7 . . ?
N3 C10 H10 120.4 . . ?
N3 C10 C11 119.25(19) . . ?
C11 C10 H10 120.4 . . ?
N1 C1 N2 106.02(15) . . ?
O1 C1 N2 125.73(17) . . ?
O1 C1 N1 128.25(18) . . ?
C12 C11 C10 121.56(17) . . ?
C12 C11 C16 119.14(18) . . ?
C16 C11 C10 119.29(19) . . ?
C4 C9 H9 119.7 . . ?
C4 C9 C8 120.70(18) . . ?
C8 C9 H9 119.7 . . ?
C4A C5A H5A 119.8 . . ?
C6A C5A C4A 120.44(18) . . ?
C6A C5A H5A 119.8 . . ?
C11 C16 H16 119.6 . . ?
C15 C16 C11 120.9(2) . . ?
C15 C16 H16 119.6 . . ?
C4A C9A H9A 119.6 . . ?
C4A C9A C8A 120.76(19) . . ?
C8A C9A H9A 119.6 . . ?
C8 C7 H7 120.2 . . ?
C8 C7 C6 119.51(19) . . ?
C6 C7 H7 120.2 . . ?
C4 C5 H5 119.7 . . ?
C6 C5 C4 120.52(18) . . ?
C6 C5 H5 119.7 . . ?
C5A C6A H6A 119.7 . . ?
C7A C6A C5A 120.5(2) . . ?
C7A C6A H6A 119.7 . . ?
C14 C15 C16 118.14(18) . . ?
C14 C15 H15 120.9 . . ?
C16 C15 H15 120.9 . . ?
C9 C8 H8 119.8 . . ?
C7 C8 C9 120.39(18) . . ?
C7 C8 H8 119.8 . . ?
C6A C7A H7A 120.1 . . ?
C8A C7A C6A 119.8(2) . . ?
C8A C7A H7A 120.1 . . ?
C7 C6 H6 119.8 . . ?
C5 C6 C7 120.34(19) . . ?
C5 C6 H6 119.8 . . ?
C9A C8A H8A 119.9 . . ?
C7A C8A C9A 120.1(2) . . ?
C7A C8A H8A 119.9 . . ?

loop_
_geom_bond_atom_site_label_1
_geom_bond_atom_site_label_2
_geom_bond_distance
_geom_bond_site_symmetry_2
_geom_bond_publ_flag
O2 C2 1.211(2) . ?
N2 N3 1.387(2) . ?
N2 C2 1.374(2) . ?
N2 C1 1.419(2) . ?
N1 C3 1.460(2) . ?
N1 C1 1.337(2) . ?
N1 H1 0.83(2) . ?
O1 C1 1.211(2) . ?
N3 C10 1.268(2) . ?
C3 C4 1.537(2) . ?
C3 C2 1.530(2) . ?
C3 C4A 1.535(2) . ?
N14 C14 1.469(3) . ?
N14 O14A 1.221(2) . ?
N14 O14B 1.224(3) . ?
C4 C9 1.379(2) . ?
C4 C5 1.387(3) . ?
C12 H12 0.9300 . ?
C12 C13 1.372(3) . ?
C12 C11 1.387(3) . ?
C4A C5A 1.388(3) . ?
C4A C9A 1.384(3) . ?
C14 C13 1.379(3) . ?
C14 C15 1.370(3) . ?
C13 H13 0.9300 . ?
C10 H10 0.9300 . ?
C10 C11 1.462(3) . ?
C11 C16 1.390(3) . ?
C9 H9 0.9300 . ?
C9 C8 1.381(3) . ?
C5A H5A 0.9300 . ?
C5A C6A 1.381(3) . ?
C16 H16 0.9300 . ?
C16 C15 1.379(3) . ?
C9A H9A 0.9300 . ?
C9A C8A 1.385(3) . ?
C7 H7 0.9300 . ?
C7 C8 1.367(3) . ?
C7 C6 1.377(3) . ?
C5 H5 0.9300 . ?
C5 C6 1.376(3) . ?
C6A H6A 0.9300 . ?
C6A C7A 1.370(3) . ?
C15 H15 0.9300 . ?
C8 H8 0.9300 . ?
C7A H7A 0.9300 . ?
C7A C8A 1.369(3) . ?
C6 H6 0.9300 . ?
C8A H8A 0.9300 . ?

loop_
_geom_hbond_atom_site_label_D
_geom_hbond_atom_site_label_H
_geom_hbond_atom_site_label_A
_geom_hbond_distance_DH
_geom_hbond_distance_HA
_geom_hbond_distance_DA
_geom_hbond_angle_DHA
_geom_hbond_site_symmetry_A
C10 H10 O1 0.93 2.17 2.851(3) 129.5 .
N1 H1 O2 0.83(2) 2.07(2) 2.886(2) 167(2) 2_645

loop_
_geom_torsion_atom_site_label_1
_geom_torsion_atom_site_label_2
_geom_torsion_atom_site_label_3
_geom_torsion_atom_site_label_4
_geom_torsion
_geom_torsion_site_symmetry_1
_geom_torsion_site_symmetry_2
_geom_torsion_site_symmetry_3
_geom_torsion_site_symmetry_4
_geom_torsion_publ_flag
N2 N3 C10 C11 178.04(16) . . . . ?
N1 C3 C4 C9 -128.68(18) . . . . ?
N1 C3 C4 C5 49.2(2) . . . . ?
N1 C3 C2 O2 -179.00(17) . . . . ?
N1 C3 C2 N2 1.05(17) . . . . ?
N1 C3 C4A C5A -162.66(16) . . . . ?
N1 C3 C4A C9A 16.4(2) . . . . ?
N3 N2 C2 O2 -1.0(3) . . . . ?
N3 N2 C2 C3 178.90(14) . . . . ?
N3 N2 C1 N1 -179.35(16) . . . . ?
N3 N2 C1 O1 0.8(3) . . . . ?
N3 C10 C11 C12 -5.6(3) . . . . ?
N3 C10 C11 C16 174.96(19) . . . . ?
C3 N1 C1 N2 0.1(2) . . . . ?
C3 N1 C1 O1 179.92(19) . . . . ?
C3 C4 C9 C8 175.74(17) . . . . ?
C3 C4 C5 C6 -175.87(19) . . . . ?
C3 C4A C5A C6A 178.04(17) . . . . ?
C3 C4A C9A C8A -178.36(18) . . . . ?
N14 C14 C13 C12 -179.57(17) . . . . ?
N14 C14 C15 C16 -179.69(18) . . . . ?
C4 C3 C2 O2 -62.5(2) . . . . ?
C4 C3 C2 N2 117.56(15) . . . . ?
C4 C3 C4A C5A 71.9(2) . . . . ?
C4 C3 C4A C9A -109.03(18) . . . . ?
C4 C9 C8 C7 0.3(3) . . . . ?
C4 C5 C6 C7 -0.2(3) . . . . ?
C2 N2 N3 C10 177.21(17) . . . . ?
C2 N2 C1 N1 0.7(2) . . . . ?
C2 N2 C1 O1 -179.16(18) . . . . ?
C2 C3 C4 C9 121.28(18) . . . . ?
C2 C3 C4 C5 -60.8(2) . . . . ?
C2 C3 C4A C5A -52.8(2) . . . . ?
C2 C3 C4A C9A 126.28(17) . . . . ?
C12 C11 C16 C15 1.1(3) . . . . ?
C4A C3 C4 C9 -3.0(2) . . . . ?
C4A C3 C4 C5 174.94(16) . . . . ?
C4A C3 C2 O2 64.3(2) . . . . ?
C4A C3 C2 N2 -115.63(15) . . . . ?
C4A C5A C6A C7A 0.9(3) . . . . ?
C4A C9A C8A C7A -0.3(3) . . . . ?
C13 C12 C11 C10 -179.73(19) . . . . ?
C13 C12 C11 C16 -0.3(3) . . . . ?
C13 C14 C15 C16 0.1(3) . . . . ?
C10 C11 C16 C15 -179.49(19) . . . . ?
C1 N2 N3 C10 -2.8(3) . . . . ?
C1 N2 C2 O2 178.95(17) . . . . ?
C1 N2 C2 C3 -1.10(19) . . . . ?
C1 N1 C3 C4 -117.29(17) . . . . ?
C1 N1 C3 C2 -0.71(19) . . . . ?
C1 N1 C3 C4A 115.14(17) . . . . ?
C11 C12 C13 C14 -0.5(3) . . . . ?
C11 C16 C15 C14 -1.0(3) . . . . ?
O14A N14 C14 C13 178.99(19) . . . . ?
O14A N14 C14 C15 -1.2(3) . . . . ?
C9 C4 C5 C6 2.1(3) . . . . ?
C5A C4A C9A C8A 0.8(3) . . . . ?
C5A C6A C7A C8A -0.4(3) . . . . ?
C9A C4A C5A C6A -1.1(3) . . . . ?
C5 C4 C9 C8 -2.2(3) . . . . ?
O14B N14 C14 C13 0.5(3) . . . . ?
O14B N14 C14 C15 -179.6(2) . . . . ?
C6A C7A C8A C9A 0.1(3) . . . . ?
C15 C14 C13 C12 0.6(3) . . . . ?
C8 C7 C6 C5 -1.7(3) . . . . ?
C6 C7 C8 C9 1.7(3) . . . . ?
